data_2018056
loop_
_publ_author_name
'Frampton, Christopher S.'
'MacNicol, David D.'
'Wilson, Derek R.'

_publ_section_title
;
 (<i>R</i>)-4-(4-Aminophenyl)-2,2,4-trimethylchroman and
 (<i>S</i>)-4-(4-aminophenyl)-2,2,4-trimethylthiachroman
;
_journal_coeditor_code BM3104
_journal_issue 5
_journal_name_full 'Acta Crystallographica Section C'
_journal_page_first o188
_journal_page_last o191
_journal_paper_doi 10.1107/S0108270111012157
_journal_volume 67
_journal_year 2011
_chemical_formula_iupac 'C18 H21 N S'
_chemical_formula_moiety 'C18 H21 N S'
_chemical_formula_sum 'C18 H21 N S'
_chemical_formula_weight 283.42
_chemical_name_common
;
Thiadianin's amine
;
_chemical_name_systematic
;
<i>(S)</i>-4-(4-Aminophenyl)-2,2,4-trimethylthiachroman
;
_space_group_IT_number 19
_space_group_name_Hall 'P 2ac 2ab'
_space_group_name_H-M_alt 'P 21 21 21'
_symmetry_cell_setting orthorhombic
_symmetry_space_group_name_Hall 'P 2ac 2ab'
_symmetry_space_group_name_H-M 'P 21 21 21'
_atom_sites_solution_hydrogens geom
_atom_sites_solution_primary direct
_atom_sites_solution_secondary difmap
_audit_creation_method SHELXL97
_cell_angle_alpha 90.00
_cell_angle_beta 90.00
_cell_angle_gamma 90.00
_cell_formula_units_Z 4
_cell_length_a 10.6043(6)
_cell_length_b 10.4104(5)
_cell_length_c 13.4126(6)
_cell_measurement_reflns_used 5377
_cell_measurement_temperature 100.0(10)
_cell_measurement_theta_max 75.7604
_cell_measurement_theta_min 3.2923
_cell_volume 1480.68(13)
_computing_cell_refinement 'CrysAlisPro (Agilent Technologies, 2010)'
_computing_data_collection 'CrysAlisPro (Agilent Technologies, 2010)'
_computing_data_reduction 'CrysAlisPro (Agilent Technologies, 2010)'
_computing_molecular_graphics
;
SHELXTL (Sheldrick, 2008) and Mercury (Version 2.4; Macrae <i>et
al.</i>, 2008)
;
_computing_publication_material
;
SHELXTL (Sheldrick, 2008) and Mercury (Version 2.4; Macrae <i>et
al.</i>, 2008)
;
_computing_structure_refinement 'SHELXTL (Sheldrick, 2008)'
_computing_structure_solution 'SHELXTL (Sheldrick, 2008)'
_diffrn_ambient_temperature 100.0(10)
_diffrn_detector_area_resol_mean 10.5598
_diffrn_measured_fraction_theta_full 0.994
_diffrn_measured_fraction_theta_max 0.994
_diffrn_measurement_device_type 'Agilent SuperNova Dual (Cu at zero) with Atlas detector'
_diffrn_measurement_method \w
_diffrn_radiation_monochromator mirror
_diffrn_radiation_source 'SuperNova (Cu) X-ray Source'
_diffrn_radiation_type 'Cu K\a'
_diffrn_radiation_wavelength 1.54178
_diffrn_reflns_av_R_equivalents 0.0188
_diffrn_reflns_av_sigmaI/netI 0.0220
_diffrn_reflns_limit_h_max 13
_diffrn_reflns_limit_h_min -13
_diffrn_reflns_limit_k_max 13
_diffrn_reflns_limit_k_min -11
_diffrn_reflns_limit_l_max 16
_diffrn_reflns_limit_l_min -11
_diffrn_reflns_number 6825
_diffrn_reflns_theta_full 74.48
_diffrn_reflns_theta_max 74.48
_diffrn_reflns_theta_min 8.91
_diffrn_standards_number 0
_exptl_absorpt_coefficient_mu 1.830
_exptl_absorpt_correction_T_max 1.00000
_exptl_absorpt_correction_T_min 0.65435
_exptl_absorpt_correction_type multi-scan
_exptl_absorpt_process_details '(CrysAlisPro; Agilent Technologies, 2010)'
_exptl_crystal_colour colourless
_exptl_crystal_density_diffrn 1.271
_exptl_crystal_density_method 'not measured'
_exptl_crystal_description block
_exptl_crystal_F_000 608
_exptl_crystal_size_max 0.50
_exptl_crystal_size_mid 0.45
_exptl_crystal_size_min 0.20
_refine_diff_density_max 0.226
_refine_diff_density_min -0.262
_refine_ls_abs_structure_details 'Flack (1983), with 1281 Friedel pairs'
_refine_ls_abs_structure_Flack 0.016(11)
_refine_ls_extinction_method none
_refine_ls_goodness_of_fit_ref 1.004
_refine_ls_hydrogen_treatment mixed
_refine_ls_matrix_type full
_refine_ls_number_parameters 193
_refine_ls_number_reflns 3015
_refine_ls_number_restraints 0
_refine_ls_restrained_S_all 1.004
_refine_ls_R_factor_all 0.0276
_refine_ls_R_factor_gt 0.0272
_refine_ls_shift/su_max 0.001
_refine_ls_shift/su_mean 0.000
_refine_ls_structure_factor_coef Fsqd
_refine_ls_weighting_details 'calc w = 1/[\s^2^(Fo^2^)+(0.0510P)^2^+0.1850P] where P=(Fo^2^+2Fc^2^)/3'
_refine_ls_weighting_scheme calc
_refine_ls_wR_factor_gt 0.0693
_refine_ls_wR_factor_ref 0.0697
_reflns_number_gt 2976
_reflns_number_total 3015
_reflns_threshold_expression I>2\s(I)
_cod_data_source_file bm3104.cif
_cod_data_source_block IV
_cod_depositor_comments
;
The following automatic conversions were performed:

data name '_iucr_refine_instruction_details' was replaced with
'_iucr_refine_instructions_details' as specified in the replacement
file 'data/replacement-values/replacement_tags.lst'.

Automatic conversion script
Id: cif_correct_tags 9268 2022-04-12 08:56:07Z antanas 
;
_cod_database_code 2018056
_cod_database_fobs_code 2018056

loop_
_symmetry_equiv_pos_as_xyz
'x, y, z'
'-x+1/2, -y, z+1/2'
'-x, y+1/2, -z+1/2'
'x+1/2, -y+1/2, -z'

loop_
_atom_site_type_symbol
_atom_site_label
_atom_site_fract_x
_atom_site_fract_y
_atom_site_fract_z
_atom_site_U_iso_or_equiv
_atom_site_adp_type
_atom_site_calc_flag
_atom_site_refinement_flags
_atom_site_occupancy
_atom_site_disorder_assembly
_atom_site_disorder_group
S S1 0.38897(3) 0.91546(3) 0.36886(2) 0.01926(9) Uani d . 1 . .
N N1 -0.31310(12) 0.85585(12) 0.49801(10) 0.0248(3) Uani d . 1 . .
H H1A -0.3838(19) 0.8461(18) 0.4644(13) 0.025(4) Uiso d . 1 . .
H H1B -0.2944(19) 0.788(2) 0.5429(15) 0.035(5) Uiso d . 1 . .
C C2 0.33254(12) 0.87819(12) 0.24344(9) 0.0169(2) Uani d . 1 . .
C C3 0.18820(11) 0.88597(12) 0.24655(9) 0.0153(2) Uani d . 1 . .
H H3A 0.1582 0.8205 0.2945 0.018 Uiso calc R 1 . .
H H3B 0.1563 0.8607 0.1800 0.018 Uiso calc R 1 . .
C C4 0.12454(11) 1.01631(11) 0.27477(8) 0.0141(2) Uani d . 1 . .
C C5 0.20406(11) 1.10235(12) 0.34388(9) 0.0144(2) Uani d . 1 . .
C C6 0.15741(12) 1.22434(12) 0.36787(10) 0.0189(2) Uani d . 1 . .
H H6A 0.0794 1.2508 0.3397 0.023 Uiso calc R 1 . .
C C7 0.22048(13) 1.30817(13) 0.43106(10) 0.0208(3) Uani d . 1 . .
H H7A 0.1861 1.3904 0.4452 0.025 Uiso calc R 1 . .
C C8 0.33499(13) 1.27065(13) 0.47374(9) 0.0196(2) Uani d . 1 . .
H H8A 0.3790 1.3267 0.5175 0.024 Uiso calc R 1 . .
C C9 0.38292(12) 1.15119(13) 0.45126(9) 0.0181(2) Uani d . 1 . .
H H9A 0.4609 1.1253 0.4797 0.022 Uiso calc R 1 . .
C C10 0.31913(11) 1.06723(12) 0.38749(8) 0.0150(2) Uani d . 1 . .
C C11 0.00344(12) 0.98106(11) 0.33143(9) 0.0140(2) Uani d . 1 . .
C C12 -0.11773(12) 0.99061(11) 0.29291(9) 0.0171(2) Uani d . 1 . .
H H12A -0.1297 1.0272 0.2287 0.021 Uiso calc R 1 . .
C C13 -0.22232(12) 0.94758(13) 0.34639(10) 0.0192(3) Uani d . 1 . .
H H13A -0.3040 0.9547 0.3178 0.023 Uiso calc R 1 . .
C C14 -0.20898(11) 0.89450(12) 0.44087(10) 0.0175(2) Uani d . 1 . .
C C15 -0.08745(12) 0.88703(12) 0.48142(9) 0.0173(2) Uani d . 1 . .
H H15A -0.0758 0.8530 0.5465 0.021 Uiso calc R 1 . .
C C16 0.01529(11) 0.92868(12) 0.42750(9) 0.0151(2) Uani d . 1 . .
H H16A 0.0969 0.9217 0.4562 0.018 Uiso calc R 1 . .
C C17 0.09506(12) 1.09065(13) 0.17800(9) 0.0191(2) Uani d . 1 . .
H H17A 0.0498 1.1700 0.1944 0.029 Uiso calc R 1 . .
H H17B 0.0426 1.0373 0.1344 0.029 Uiso calc R 1 . .
H H17C 0.1740 1.1118 0.1438 0.029 Uiso calc R 1 . .
C C18 0.39319(13) 0.96648(10) 0.16643(8) 0.0248(3) Uani d . 1 . .
H H18A 0.3593 0.9468 0.1002 0.037 Uiso calc R 1 . .
H H18B 0.4847 0.9533 0.1664 0.037 Uiso calc R 1 . .
H H18C 0.3745 1.0561 0.1832 0.037 Uiso calc R 1 . .
C C19 0.37274(13) 0.73983(13) 0.22426(10) 0.0216(3) Uani d . 1 . .
H H19A 0.3445 0.7134 0.1578 0.032 Uiso calc R 1 . .
H H19B 0.3348 0.6836 0.2746 0.032 Uiso calc R 1 . .
H H19C 0.4648 0.7335 0.2281 0.032 Uiso calc R 1 . .

loop_
_atom_site_aniso_label
_atom_site_aniso_U_11
_atom_site_aniso_U_22
_atom_site_aniso_U_33
_atom_site_aniso_U_12
_atom_site_aniso_U_13
_atom_site_aniso_U_23
S1 0.01732(14) 0.01801(15) 0.02245(14) 0.00423(11) -0.00470(11) -0.00267(11)
N1 0.0178(6) 0.0242(6) 0.0323(6) -0.0056(5) 0.0048(5) 0.0010(5)
C2 0.0149(5) 0.0174(6) 0.0182(5) 0.0016(4) 0.0025(4) -0.0015(4)
C3 0.0138(5) 0.0152(5) 0.0169(5) 0.0004(4) 0.0001(4) -0.0016(4)
C4 0.0142(5) 0.0127(5) 0.0154(5) -0.0002(4) -0.0016(4) 0.0007(4)
C5 0.0142(5) 0.0137(5) 0.0153(5) -0.0016(4) 0.0015(4) 0.0013(4)
C6 0.0184(6) 0.0152(5) 0.0231(5) 0.0005(5) -0.0014(5) 0.0002(5)
C7 0.0225(6) 0.0154(6) 0.0246(6) -0.0016(5) 0.0022(5) -0.0025(5)
C8 0.0212(6) 0.0190(6) 0.0187(5) -0.0068(5) 0.0013(5) -0.0015(5)
C9 0.0152(5) 0.0224(6) 0.0168(5) -0.0037(5) -0.0009(5) 0.0017(5)
C10 0.0148(5) 0.0144(5) 0.0159(5) -0.0011(5) 0.0023(4) 0.0014(4)
C11 0.0148(6) 0.0092(5) 0.0180(5) 0.0002(4) 0.0001(4) -0.0017(4)
C12 0.0168(6) 0.0144(5) 0.0202(5) 0.0010(5) -0.0034(5) 0.0004(4)
C13 0.0137(5) 0.0176(6) 0.0263(6) 0.0014(5) -0.0030(5) -0.0007(5)
C14 0.0161(6) 0.0118(6) 0.0247(6) -0.0022(4) 0.0035(5) -0.0031(5)
C15 0.0188(6) 0.0143(6) 0.0190(5) 0.0001(4) 0.0001(5) -0.0002(4)
C16 0.0149(5) 0.0128(5) 0.0176(5) 0.0000(4) -0.0019(4) -0.0019(5)
C17 0.0203(6) 0.0190(6) 0.0180(5) 0.0000(5) -0.0017(4) 0.0037(5)
C18 0.0228(6) 0.0255(7) 0.0261(6) -0.0013(6) 0.0093(6) 0.0021(5)
C19 0.0195(6) 0.0196(6) 0.0257(6) 0.0031(5) 0.0026(5) -0.0033(5)

loop_
_atom_type_symbol
_atom_type_description
_atom_type_scat_dispersion_real
_atom_type_scat_dispersion_imag
_atom_type_scat_source
C C 0.0181 0.0091 'International Tables Vol C Tables 4.2.6.8 and 6.1.1.4'
H H 0.0000 0.0000 'International Tables Vol C Tables 4.2.6.8 and 6.1.1.4'
N N 0.0311 0.0180 'International Tables Vol C Tables 4.2.6.8 and 6.1.1.4'
S S 0.3331 0.5567 'International Tables Vol C Tables 4.2.6.8 and 6.1.1.4'

loop_
_geom_angle_atom_site_label_1
_geom_angle_atom_site_label_2
_geom_angle_atom_site_label_3
_geom_angle_site_symmetry_1
_geom_angle_site_symmetry_3
_geom_angle
_geom_angle_publ_flag
C10 S1 C2 . . 100.56(6) ?
C14 N1 H1A . . 115.1(12) ?
C14 N1 H1B . . 113.3(12) ?
H1A N1 H1B . . 114.7(17) ?
C19 C2 C18 . . 109.71(10) ?
C19 C2 C3 . . 109.49(10) ?
C18 C2 C3 . . 114.05(11) ?
C19 C2 S1 . . 105.34(9) ?
C18 C2 S1 . . 110.95(9) ?
C3 C2 S1 . . 106.90(8) ?
C2 C3 C4 . . 118.93(10) ?
C2 C3 H3A . . 107.6 ?
C4 C3 H3A . . 107.6 ?
C2 C3 H3B . . 107.6 ?
C4 C3 H3B . . 107.6 ?
H3A C3 H3B . . 107.0 ?
C11 C4 C5 . . 107.38(9) ?
C11 C4 C17 . . 111.50(10) ?
C5 C4 C17 . . 109.00(10) ?
C11 C4 C3 . . 105.87(9) ?
C5 C4 C3 . . 114.48(10) ?
C17 C4 C3 . . 108.62(10) ?
C6 C5 C10 . . 116.63(11) ?
C6 C5 C4 . . 118.18(10) ?
C10 C5 C4 . . 125.17(11) ?
C7 C6 C5 . . 122.70(12) ?
C7 C6 H6A . . 118.7 ?
C5 C6 H6A . . 118.7 ?
C6 C7 C8 . . 119.52(13) ?
C6 C7 H7A . . 120.2 ?
C8 C7 H7A . . 120.2 ?
C9 C8 C7 . . 118.90(12) ?
C9 C8 H8A . . 120.5 ?
C7 C8 H8A . . 120.5 ?
C8 C9 C10 . . 121.34(12) ?
C8 C9 H9A . . 119.3 ?
C10 C9 H9A . . 119.3 ?
C9 C10 C5 . . 120.91(12) ?
C9 C10 S1 . . 116.35(10) ?
C5 C10 S1 . . 122.71(10) ?
C12 C11 C16 . . 116.87(11) ?
C12 C11 C4 . . 124.90(11) ?
C16 C11 C4 . . 118.14(10) ?
C11 C12 C13 . . 121.43(11) ?
C11 C12 H12A . . 119.3 ?
C13 C12 H12A . . 119.3 ?
C14 C13 C12 . . 121.05(11) ?
C14 C13 H13A . . 119.5 ?
C12 C13 H13A . . 119.5 ?
C13 C14 C15 . . 118.01(11) ?
C13 C14 N1 . . 122.15(12) ?
C15 C14 N1 . . 119.73(12) ?
C16 C15 C14 . . 120.41(11) ?
C16 C15 H15A . . 119.8 ?
C14 C15 H15A . . 119.8 ?
C15 C16 C11 . . 122.20(11) ?
C15 C16 H16A . . 118.9 ?
C11 C16 H16A . . 118.9 ?
C4 C17 H17A . . 109.5 ?
C4 C17 H17B . . 109.5 ?
H17A C17 H17B . . 109.5 ?
C4 C17 H17C . . 109.5 ?
H17A C17 H17C . . 109.5 ?
H17B C17 H17C . . 109.5 ?
C2 C18 H18A . . 109.5 ?
C2 C18 H18B . . 109.5 ?
H18A C18 H18B . . 109.5 ?
C2 C18 H18C . . 109.5 ?
H18A C18 H18C . . 109.5 ?
H18B C18 H18C . . 109.5 ?
C2 C19 H19A . . 109.5 ?
C2 C19 H19B . . 109.5 ?
H19A C19 H19B . . 109.5 ?
C2 C19 H19C . . 109.5 ?
H19A C19 H19C . . 109.5 ?
H19B C19 H19C . . 109.5 ?

loop_
_geom_bond_atom_site_label_1
_geom_bond_atom_site_label_2
_geom_bond_site_symmetry_2
_geom_bond_distance
_geom_bond_publ_flag
S1 C10 . 1.7627(13) ?
S1 C2 . 1.8271(13) ?
N1 C14 . 1.4030(16) ?
N1 H1A . 0.88(2) ?
N1 H1B . 0.95(2) ?
C2 C19 . 1.5240(17) ?
C2 C18 . 1.5249(17) ?
C2 C3 . 1.5334(17) ?
C3 C4 . 1.5622(16) ?
C3 H3A . 0.9900 ?
C3 H3B . 0.9900 ?
C4 C11 . 1.5367(16) ?
C4 C5 . 1.5403(16) ?
C4 C17 . 1.5432(15) ?
C5 C6 . 1.4004(17) ?
C5 C10 . 1.4017(17) ?
C6 C7 . 1.3883(19) ?
C6 H6A . 0.9500 ?
C7 C8 . 1.398(2) ?
C7 H7A . 0.9500 ?
C8 C9 . 1.3770(19) ?
C8 H8A . 0.9500 ?
C9 C10 . 1.3975(17) ?
C9 H9A . 0.9500 ?
C11 C12 . 1.3885(17) ?
C11 C16 . 1.4047(17) ?
C12 C13 . 1.3947(18) ?
C12 H12A . 0.9500 ?
C13 C14 . 1.3897(19) ?
C13 H13A . 0.9500 ?
C14 C15 . 1.4010(17) ?
C15 C16 . 1.3777(18) ?
C15 H15A . 0.9500 ?
C16 H16A . 0.9500 ?
C17 H17A . 0.9800 ?
C17 H17B . 0.9800 ?
C17 H17C . 0.9800 ?
C18 H18A . 0.9800 ?
C18 H18B . 0.9800 ?
C18 H18C . 0.9800 ?
C19 H19A . 0.9800 ?
C19 H19B . 0.9800 ?
C19 H19C . 0.9800 ?

loop_
_geom_hbond_atom_site_label_D
_geom_hbond_atom_site_label_H
_geom_hbond_atom_site_label_A
_geom_hbond_site_symmetry_A
_geom_hbond_distance_DH
_geom_hbond_distance_HA
_geom_hbond_distance_DA
_geom_hbond_angle_DHA
_geom_hbond_publ_flag
N1 H1A S1 1_455 0.88(2) 2.82(2) 3.6562(14) 158.3(16) y

loop_
_geom_torsion_atom_site_label_1
_geom_torsion_atom_site_label_2
_geom_torsion_atom_site_label_3
_geom_torsion_atom_site_label_4
_geom_torsion_site_symmetry_1
_geom_torsion_site_symmetry_2
_geom_torsion_site_symmetry_3
_geom_torsion_site_symmetry_4
_geom_torsion
_geom_torsion_publ_flag
C10 S1 C2 C19 . . . . -172.58(8) ?
C10 S1 C2 C18 . . . . 68.76(10) ?
C10 S1 C2 C3 . . . . -56.16(9) ?
C19 C2 C3 C4 . . . . 174.57(10) ?
C18 C2 C3 C4 . . . . -62.07(14) ?
S1 C2 C3 C4 . . . . 60.94(12) ?
C2 C3 C4 C11 . . . . -146.59(11) ?
C2 C3 C4 C5 . . . . -28.51(15) ?
C2 C3 C4 C17 . . . . 93.55(12) ?
C11 C4 C5 C6 . . . . -66.66(13) ?
C17 C4 C5 C6 . . . . 54.26(14) ?
C3 C4 C5 C6 . . . . 176.12(10) ?
C11 C4 C5 C10 . . . . 111.56(13) ?
C17 C4 C5 C10 . . . . -127.51(12) ?
C3 C4 C5 C10 . . . . -5.66(16) ?
C10 C5 C6 C7 . . . . 0.29(18) ?
C4 C5 C6 C7 . . . . 178.67(12) ?
C5 C6 C7 C8 . . . . -0.4(2) ?
C6 C7 C8 C9 . . . . 0.46(19) ?
C7 C8 C9 C10 . . . . -0.38(19) ?
C8 C9 C10 C5 . . . . 0.26(18) ?
C8 C9 C10 S1 . . . . -177.90(9) ?
C6 C5 C10 C9 . . . . -0.20(16) ?
C4 C5 C10 C9 . . . . -178.45(11) ?
C6 C5 C10 S1 . . . . 177.84(9) ?
C4 C5 C10 S1 . . . . -0.41(16) ?
C2 S1 C10 C9 . . . . -151.41(9) ?
C2 S1 C10 C5 . . . . 30.47(11) ?
C5 C4 C11 C12 . . . . 131.44(12) ?
C17 C4 C11 C12 . . . . 12.11(17) ?
C3 C4 C11 C12 . . . . -105.85(13) ?
C5 C4 C11 C16 . . . . -52.17(14) ?
C17 C4 C11 C16 . . . . -171.50(10) ?
C3 C4 C11 C16 . . . . 70.54(13) ?
C16 C11 C12 C13 . . . . -1.34(18) ?
C4 C11 C12 C13 . . . . 175.09(12) ?
C11 C12 C13 C14 . . . . 0.6(2) ?
C12 C13 C14 C15 . . . . 0.84(19) ?
C12 C13 C14 N1 . . . . 177.07(12) ?
C13 C14 C15 C16 . . . . -1.47(19) ?
N1 C14 C15 C16 . . . . -177.79(12) ?
C14 C15 C16 C11 . . . . 0.72(18) ?
C12 C11 C16 C15 . . . . 0.69(18) ?
C4 C11 C16 C15 . . . . -175.99(12) ?

loop_
_cod_related_entry_id
_cod_related_entry_database
_cod_related_entry_code
1 ChemSpider 30654300
